data_4346701
loop_
_publ_author_name
'An, Haiyan'
'Wang, Lin'
'Hu, Ying'
'Xu, Tieqi'
'Hou, Yujiao'

_publ_section_title
;
 Spontaneous Resolution of Evans-Showell-Type Polyoxometalates in
 Constructing Chiral Inorganic-Organic Hybrid Architectures.
;
_journal_issue 1
_journal_name_full 'Inorganic chemistry'
_journal_page_first 144
_journal_page_last 153
_journal_paper_doi 10.1021/acs.inorgchem.5b01994
_journal_volume 55
_journal_year 2016
_chemical_formula_sum 'C32 H58 Co3 Mo10 N4 O57'
_chemical_formula_weight 2547.01
_space_group_crystal_system triclinic
_space_group_IT_number 1
_space_group_name_Hall 'P 1'
_space_group_name_H-M_alt 'P 1'
_atom_sites_solution_hydrogens geom
_audit_creation_method SHELXL-2014
_cell_angle_alpha 103.316(10)
_cell_angle_beta 94.821(10)
_cell_angle_gamma 104.847(8)
_cell_formula_units_Z 1
_cell_length_a 9.9915(11)
_cell_length_b 13.5230(14)
_cell_length_c 13.6152(17)
_cell_measurement_reflns_used 8772
_cell_measurement_temperature 296(2)
_cell_measurement_theta_max 25.00
_cell_measurement_theta_min 2.518
_cell_volume 1710.3(4)
_computing_structure_refinement 'SHELXL-2014 (Sheldrick, 2014)'
_diffrn_ambient_temperature 296(2)
_diffrn_measured_fraction_theta_full 0.942
_diffrn_measured_fraction_theta_max 0.970
_diffrn_measurement_device_type 'Bruker Smart Apex CCD'
_diffrn_radiation_type MoK\a
_diffrn_radiation_wavelength 0.71073
_diffrn_reflns_av_R_equivalents 0.0342
_diffrn_reflns_av_unetI/netI 0.0681
_diffrn_reflns_Laue_measured_fraction_full 0.942
_diffrn_reflns_Laue_measured_fraction_max 0.970
_diffrn_reflns_limit_h_max 11
_diffrn_reflns_limit_h_min -11
_diffrn_reflns_limit_k_max 15
_diffrn_reflns_limit_k_min -16
_diffrn_reflns_limit_l_max 11
_diffrn_reflns_limit_l_min -16
_diffrn_reflns_number 8772
_diffrn_reflns_point_group_measured_fraction_full 0.559
_diffrn_reflns_point_group_measured_fraction_max 0.575
_diffrn_reflns_theta_full 25.242
_diffrn_reflns_theta_max 25.000
_diffrn_reflns_theta_min 2.518
_exptl_absorpt_coefficient_mu 2.594
_exptl_absorpt_correction_T_max 0.627
_exptl_absorpt_correction_T_min 0.509
_exptl_absorpt_correction_type empirical
_exptl_crystal_colour 'dark green'
_exptl_crystal_density_diffrn 2.473
_exptl_crystal_description block
_exptl_crystal_F_000 1235
_exptl_crystal_size_max 0.27
_exptl_crystal_size_mid 0.22
_exptl_crystal_size_min 0.18
_refine_diff_density_max 1.573
_refine_diff_density_min -1.423
_refine_diff_density_rms 0.209
_refine_ls_abs_structure_details
;
 Classical Flack method preferred over Parsons because s.u. lower.
;
_refine_ls_abs_structure_Flack 0.00(4)
_refine_ls_extinction_method none
_refine_ls_goodness_of_fit_ref 1.029
_refine_ls_hydrogen_treatment constr
_refine_ls_matrix_type full
_refine_ls_number_parameters 955
_refine_ls_number_reflns 6912
_refine_ls_number_restraints 24
_refine_ls_restrained_S_all 1.028
_refine_ls_R_factor_all 0.0670
_refine_ls_R_factor_gt 0.0502
_refine_ls_shift/su_max 0.000
_refine_ls_shift/su_mean 0.000
_refine_ls_structure_factor_coef Fsqd
_refine_ls_weighting_details 'w=1/[\s^2^(Fo^2^)+(0.0834P)^2^] where P=(Fo^2^+2Fc^2^)/3'
_refine_ls_weighting_scheme calc
_refine_ls_wR_factor_gt 0.1223
_refine_ls_wR_factor_ref 0.1369
_reflns_Friedel_coverage 0.185
_reflns_Friedel_fraction_full 0.175
_reflns_Friedel_fraction_max 0.180
_reflns_number_gt 5668
_reflns_number_total 6912
_reflns_threshold_expression 'I > 2\s(I)'
_cod_data_source_file ic5b01994_si_003.cif
_cod_data_source_block 2e
_cod_original_cell_volume 1710.3(3)
_cod_database_code 4346701
_shelx_space_group_comment
;
The symmetry employed for this shelxl refinement is uniquely defined
by the following loop, which should always be used as a source of
symmetry information in preference to the above space-group names.
They are only intended as comments.
;
_shelxl_version_number 2014-3

loop_
_space_group_symop_operation_xyz
'x, y, z'

loop_
_atom_site_label
_atom_site_type_symbol
_atom_site_fract_x
_atom_site_fract_y
_atom_site_fract_z
_atom_site_U_iso_or_equiv
_atom_site_adp_type
_atom_site_occupancy
_atom_site_site_symmetry_order
_atom_site_calc_flag
_atom_site_refinement_flags_posn
_atom_site_refinement_flags_adp
Mo1 Mo 0.55142(15) 0.44565(11) 0.77044(12) 0.0225(4) Uani 1 1 d . .
Mo2 Mo 0.51612(16) 0.38524(12) 0.52115(12) 0.0262(4) Uani 1 1 d . .
Mo3 Mo 0.34747(16) 0.14123(12) 0.38642(13) 0.0280(4) Uani 1 1 d . .
Mo4 Mo 0.21356(16) -0.03330(11) 0.51613(12) 0.0272(4) Uani 1 1 d . .
Mo5 Mo 0.28650(15) 0.02979(11) 0.76518(12) 0.0239(4) Uani 1 1 d . .
Mo6 Mo 0.12661(15) 0.21126(11) 0.72328(12) 0.0221(4) Uani 1 1 d . .
Mo7 Mo 0.16384(15) 0.25816(12) 0.97020(12) 0.0243(4) Uani 1 1 d . .
Mo8 Mo 0.47749(15) 0.31764(11) 1.10210(12) 0.0248(4) Uani 1 1 d . .
Mo9 Mo 0.75383(15) 0.31996(12) 0.97439(12) 0.0243(4) Uani 1 1 d . .
Mo10 Mo 0.69625(15) 0.24571(11) 0.72658(12) 0.0230(4) Uani 1 1 d . .
Co1 Co 0.3939(2) 0.20518(18) 0.63943(19) 0.0186(5) Uani 1 1 d . .
Co2 Co 0.4360(2) 0.25896(17) 0.85204(19) 0.0181(5) Uani 1 1 d . .
Co3 Co -0.1809(3) 0.1065(2) 0.2840(2) 0.0340(6) Uani 1 1 d . .
O1 O 0.8187(16) 0.2668(11) 1.0629(12) 0.041(4) Uani 1 1 d . .
O2 O 0.1213(14) 0.3050(10) 0.8507(11) 0.029(3) Uani 1 1 d . .
O3 O 0.2567(16) -0.1312(11) 0.4325(12) 0.040(4) Uani 1 1 d . .
O4 O 0.1362(15) 0.3599(12) 1.0594(12) 0.040(4) Uani 1 1 d . .
O5 O 0.4677(16) 0.4612(11) 0.6459(11) 0.036(4) Uani 1 1 d . .
O6 O -0.0228(14) 0.1120(10) 0.7160(11) 0.031(3) Uani 1 1 d . .
O7 O 0.4068(16) 0.0459(12) 0.3069(12) 0.041(4) Uani 1 1 d . .
O8 O 0.0244(14) 0.1510(11) 0.9576(12) 0.039(4) Uani 1 1 d . .
O9 O 0.3251(14) 0.2587(10) 0.5311(11) 0.026(3) Uani 1 1 d . .
O10 O 0.6841(15) 0.4547(12) 0.5317(12) 0.039(4) Uani 1 1 d . .
O11 O 0.6128(13) 0.3506(10) 0.8464(11) 0.024(3) Uani 1 1 d . .
O12 O 0.3117(15) -0.0500(9) 0.6383(11) 0.031(3) Uani 1 1 d . .
O13 O 0.6918(15) 0.1341(11) 0.6344(11) 0.034(3) Uani 1 1 d . .
O14 O 0.8449(14) 0.3426(11) 0.7222(11) 0.033(3) Uani 1 1 d . .
O15 O 0.4195(13) 0.0928(10) 0.5295(10) 0.025(3) Uani 1 1 d . .
O16 O 0.7515(14) 0.2146(10) 0.8517(11) 0.028(3) Uani 1 1 d . .
O17 O 0.2553(17) 0.1900(12) 0.3092(12) 0.041(4) Uani 1 1 d . .
O18 O 0.6510(15) 0.4039(10) 1.0661(10) 0.030(3) Uani 1 1 d . .
O19 O 0.8856(14) 0.4272(11) 0.9678(11) 0.036(4) Uani 1 1 d . .
O20 O 0.2973(15) 0.2181(10) 1.0554(11) 0.032(3) Uani 1 1 d . .
O21 O 0.5503(16) 0.2563(10) 1.1789(12) 0.034(4) Uani 1 1 d . .
O22 O 0.1840(13) 0.0529(10) 0.4274(10) 0.027(3) Uani 1 1 d . .
O23 O 0.3551(13) 0.3032(9) 0.7455(10) 0.020(3) Uani 1 1 d . .
O24 O 0.2533(13) 0.1634(9) 0.8422(11) 0.025(3) Uani 1 1 d . .
O25 O 0.5209(13) 0.2509(10) 0.4316(10) 0.027(3) Uani 1 1 d . .
O26 O 0.2208(13) 0.1108(10) 0.6469(10) 0.022(3) Uani 1 1 d . .
O27 O 0.5328(13) 0.2198(9) 0.9615(11) 0.023(3) Uani 1 1 d . .
O28 O 0.5693(13) 0.3050(9) 0.6505(10) 0.022(3) Uani 1 1 d . .
O29 O 0.3851(13) 0.3542(9) 0.9617(10) 0.021(3) Uani 1 1 d . .
O30 O 0.4741(13) 0.1601(9) 0.7458(10) 0.021(3) Uani 1 1 d . .
O31 O 0.7165(13) 0.5251(10) 0.7788(11) 0.031(3) Uani 1 1 d . .
O32 O 0.0923(15) 0.2749(11) 0.6338(12) 0.036(4) Uani 1 1 d . .
O33 O 0.1226(14) -0.0442(11) 0.7735(12) 0.038(4) Uani 1 1 d . .
O34 O 0.4446(16) 0.4235(10) 1.1808(12) 0.037(4) Uani 1 1 d . .
O35 O 0.3976(15) 0.0056(10) 0.8506(11) 0.035(4) Uani 1 1 d . .
O36 O 0.4786(14) 0.5131(11) 0.8636(11) 0.032(3) Uani 1 1 d . .
O37 O 0.4300(17) 0.4345(12) 0.4414(13) 0.045(4) Uani 1 1 d . .
O38 O 0.0396(15) -0.0873(11) 0.5284(13) 0.044(4) Uani 1 1 d . .
O39 O 1.7665(17) 0.8131(13) 0.9415(15) 0.061(5) Uani 1 1 d . .
O40 O 1.6759(15) 0.9440(11) 0.9903(13) 0.047(4) Uani 1 1 d . .
O41 O 0.0683(16) 0.6548(13) 0.6273(16) 0.065(5) Uani 1 1 d . .
O42 O 0.1777(17) 0.5368(13) 0.5639(14) 0.058(5) Uani 1 1 d . .
O43 O -0.264(2) 0.7629(12) 1.1635(16) 0.065(5) Uani 1 1 d . .
O44 O -0.3571(18) 0.5918(14) 1.0996(15) 0.062(5) Uani 1 1 d . .
O45 O -0.636(3) 0.6568(16) 0.3669(18) 0.083(7) Uani 1 1 d . .
O46 O -0.506(2) 0.816(2) 0.4331(18) 0.086(7) Uani 1 1 d . .
N1 N 1.0008(18) 0.5861(14) 0.8366(15) 0.042(5) Uani 1 1 d . .
H1A H 0.9174 0.5437 0.8182 0.051 Uiso 1 1 calc R U
N2 N 0.8363(18) 0.8966(14) 0.7253(14) 0.041(5) Uani 1 1 d . .
H2A H 0.9193 0.9394 0.7448 0.049 Uiso 1 1 calc R U
N3 N 0.413(2) 0.694(3) 1.1446(17) 0.070(7) Uani 1 1 d . .
H3A H 0.4969 0.6897 1.1420 0.084 Uiso 1 1 calc R U
N4 N 0.012(2) 0.5301(16) 0.3337(17) 0.052(5) Uani 1 1 d . .
H4A H 0.0829 0.5060 0.3239 0.062 Uiso 1 1 calc R U
C1 C 1.658(2) 0.8528(17) 0.9554(17) 0.039(5) Uani 1 1 d . .
C2 C 1.519(2) 0.7701(15) 0.9208(17) 0.038(5) Uani 1 1 d . .
H2B H 1.5170 0.6992 0.8983 0.045 Uiso 1 1 calc R U
C3 C 1.403(2) 0.7951(15) 0.9217(16) 0.034(5) Uani 1 1 d . .
H3B H 1.4089 0.8667 0.9439 0.041 Uiso 1 1 calc R U
C4 C 1.262(2) 0.7203(17) 0.8905(17) 0.037(5) Uani 1 1 d . U
C5 C 1.240(2) 0.6107(16) 0.860(2) 0.048(6) Uani 1 1 d . .
H5A H 1.3158 0.5825 0.8564 0.058 Uiso 1 1 calc R U
C6 C 1.106(2) 0.5450(18) 0.836(2) 0.047(6) Uani 1 1 d . .
H6A H 1.0894 0.4719 0.8191 0.056 Uiso 1 1 calc R U
C7 C 1.015(2) 0.688(2) 0.864(2) 0.061(7) Uani 1 1 d . .
H7A H 0.9364 0.7120 0.8627 0.073 Uiso 1 1 calc R U
C8 C 1.145(2) 0.7579(19) 0.8928(17) 0.041(5) Uani 1 1 d . .
H8A H 1.1554 0.8303 0.9141 0.050 Uiso 1 1 calc R U
C9 C 0.175(2) 0.6338(16) 0.6105(19) 0.040(5) Uani 1 1 d . .
C10 C 0.316(2) 0.7119(17) 0.640(2) 0.046(6) Uani 1 1 d . .
H10A H 0.3207 0.7831 0.6644 0.055 Uiso 1 1 calc R U
C11 C 0.432(2) 0.6866(16) 0.6333(18) 0.040(6) Uani 1 1 d . .
H11A H 0.4265 0.6157 0.6065 0.048 Uiso 1 1 calc R U
C12 C 0.574(2) 0.7637(15) 0.6659(16) 0.034(5) Uani 1 1 d . .
C13 C 0.598(2) 0.8704(16) 0.7086(19) 0.042(6) Uani 1 1 d . .
H13A H 0.5217 0.8974 0.7173 0.051 Uiso 1 1 calc R U
C14 C 0.729(2) 0.9369(17) 0.738(2) 0.046(6) Uani 1 1 d . .
H14A H 0.7435 1.0089 0.7673 0.056 Uiso 1 1 calc R U
C15 C 0.825(2) 0.7940(18) 0.6840(19) 0.044(6) Uani 1 1 d . .
H15A H 0.9038 0.7700 0.6769 0.053 Uiso 1 1 calc R U
C16 C 0.688(2) 0.7236(18) 0.6517(18) 0.046(6) Uani 1 1 d . .
H16A H 0.6746 0.6520 0.6216 0.055 Uiso 1 1 calc R U
C17 C -0.251(2) 0.6778(18) 1.1314(16) 0.039(5) Uani 1 1 d . .
C18 C -0.110(3) 0.6527(19) 1.120(2) 0.059(7) Uani 1 1 d . .
H18A H -0.1082 0.5846 1.0882 0.071 Uiso 1 1 calc R U
C19 C 0.010(2) 0.7307(19) 1.157(2) 0.056(7) Uani 1 1 d . .
H19A H 0.0064 0.7987 1.1883 0.067 Uiso 1 1 calc R U
C20 C 0.142(2) 0.7103(19) 1.1496(19) 0.047(6) Uani 1 1 d . .
C21 C 0.265(3) 0.7997(18) 1.1835(18) 0.049(6) Uani 1 1 d . .
H21A H 0.2559 0.8673 1.2092 0.059 Uiso 1 1 calc R U
C22 C 0.392(3) 0.785(3) 1.178(2) 0.075(10) Uani 1 1 d . .
H22A H 0.4702 0.8444 1.1992 0.090 Uiso 1 1 calc R U
C23 C 0.300(3) 0.604(2) 1.113(2) 0.054(6) Uani 1 1 d . .
H23A H 0.3159 0.5381 1.0886 0.065 Uiso 1 1 calc R U
C24 C 0.170(2) 0.6097(19) 1.117(2) 0.048(6) Uani 1 1 d . .
H24A H 0.0963 0.5479 1.0978 0.058 Uiso 1 1 calc R U
C25 C -0.521(3) 0.718(4) 0.393(2) 0.080(12) Uani 1 1 d D .
C26 C -0.372(3) 0.717(3) 0.401(3) 0.098(11) Uani 1 1 d D U
H26A H -0.2977 0.7785 0.4257 0.118 Uiso 1 1 calc R U
C27 C -0.353(3) 0.623(3) 0.369(3) 0.103(12) Uani 1 1 d D U
H27A H -0.4317 0.5640 0.3501 0.124 Uiso 1 1 calc R U
C28 C -0.211(2) 0.605(2) 0.3629(18) 0.052(7) Uani 1 1 d D .
C29 C -0.072(3) 0.6701(19) 0.389(2) 0.052(7) Uani 1 1 d . .
H29A H -0.0555 0.7425 0.4170 0.062 Uiso 1 1 calc R U
C30 C 0.032(2) 0.632(2) 0.3753(18) 0.054(8) Uani 1 1 d . .
H30A H 0.1224 0.6766 0.3949 0.065 Uiso 1 1 calc R U
C31 C -0.118(3) 0.4642(17) 0.3068(18) 0.051(7) Uani 1 1 d . .
H31A H -0.1300 0.3930 0.2756 0.061 Uiso 1 1 calc R U
C32 C -0.230(3) 0.4976(18) 0.323(2) 0.050(7) Uani 1 1 d . .
H32A H -0.3189 0.4499 0.3085 0.060 Uiso 1 1 calc R U
O1W O -0.3300(16) 0.0005(11) 0.3383(12) 0.046(4) Uani 1 1 d . .
O2W O -0.3436(16) 0.0855(12) 0.1666(12) 0.045(4) Uani 1 1 d . .
O3W O -0.0259(16) 0.1412(12) 0.4090(12) 0.048(4) Uani 1 1 d . .
O4W O -0.0385(16) 0.1974(12) 0.2100(13) 0.049(4) Uani 1 1 d . .
O5W O -0.2360(16) 0.2396(11) 0.3631(12) 0.044(4) Uani 1 1 d . .
O6W O -0.1151(17) -0.0230(11) 0.2119(14) 0.053(5) Uani 1 1 d . .
OW1 O -0.0684(16) 0.3874(11) 0.5372(11) 0.044(4) Uani 1 1 d . .
OW2 O 0.1875(17) 0.4014(13) 0.2896(13) 0.052(4) Uani 1 1 d . .
OW3 O 1.0004(16) -0.0291(11) 1.0296(13) 0.053(4) Uani 1 1 d . .
OW4 O 1.286(2) 0.0172(13) 1.0844(14) 0.063(5) Uani 1 1 d . .
OW5 O -0.200(2) -0.0160(17) 0.5154(13) 0.076(6) Uani 1 1 d . .

loop_
_atom_site_aniso_label
_atom_site_aniso_U_11
_atom_site_aniso_U_22
_atom_site_aniso_U_33
_atom_site_aniso_U_23
_atom_site_aniso_U_13
_atom_site_aniso_U_12
Mo1 0.0193(8) 0.0190(7) 0.0281(9) 0.0039(6) 0.0030(7) 0.0057(6)
Mo2 0.0251(8) 0.0261(8) 0.0278(10) 0.0074(7) 0.0056(7) 0.0072(6)
Mo3 0.0238(9) 0.0322(9) 0.0249(9) -0.0002(7) 0.0018(7) 0.0099(7)
Mo4 0.0276(9) 0.0192(8) 0.0296(10) -0.0026(7) 0.0002(7) 0.0066(6)
Mo5 0.0226(8) 0.0187(7) 0.0295(9) 0.0036(6) 0.0036(7) 0.0069(6)
Mo6 0.0167(8) 0.0215(7) 0.0262(9) 0.0009(6) 0.0013(6) 0.0077(6)
Mo7 0.0184(8) 0.0299(8) 0.0246(9) 0.0046(7) 0.0056(7) 0.0082(6)
Mo8 0.0210(9) 0.0277(9) 0.0247(9) 0.0017(7) 0.0037(7) 0.0099(6)
Mo9 0.0160(8) 0.0290(8) 0.0249(9) 0.0019(7) 0.0003(7) 0.0069(6)
Mo10 0.0172(8) 0.0260(8) 0.0257(9) 0.0024(7) 0.0035(6) 0.0097(6)
Co1 0.0145(11) 0.0173(10) 0.0222(13) 0.0015(9) 0.0024(9) 0.0049(8)
Co2 0.0143(11) 0.0152(10) 0.0227(13) 0.0005(9) 0.0016(9) 0.0050(8)
Co3 0.0264(14) 0.0358(14) 0.0402(17) 0.0065(12) 0.0048(12) 0.0130(11)
O1 0.047(9) 0.039(8) 0.039(9) 0.002(7) 0.008(7) 0.022(7)
O2 0.030(7) 0.019(6) 0.035(8) 0.002(6) 0.008(6) 0.008(5)
O3 0.044(9) 0.035(8) 0.035(9) -0.005(6) 0.004(7) 0.017(6)
O4 0.027(8) 0.055(9) 0.040(9) 0.002(7) 0.010(7) 0.022(7)
O5 0.046(9) 0.026(7) 0.037(9) 0.003(6) 0.002(7) 0.016(6)
O6 0.025(7) 0.026(7) 0.037(9) 0.001(6) -0.003(6) 0.006(5)
O7 0.039(9) 0.041(8) 0.040(9) -0.008(7) 0.009(7) 0.019(7)
O8 0.019(7) 0.050(9) 0.042(9) 0.007(7) -0.005(6) 0.007(6)
O9 0.023(7) 0.027(7) 0.031(8) 0.007(6) 0.012(6) 0.013(5)
O10 0.031(8) 0.047(8) 0.037(9) 0.015(7) 0.011(7) 0.001(6)
O11 0.013(7) 0.026(7) 0.034(8) 0.006(6) 0.002(5) 0.010(5)
O12 0.040(8) 0.015(6) 0.034(8) 0.001(6) 0.001(6) 0.010(5)
O13 0.031(8) 0.037(8) 0.035(8) 0.001(6) 0.008(6) 0.018(6)
O14 0.023(7) 0.043(8) 0.038(9) 0.011(7) 0.016(6) 0.014(6)
O15 0.017(6) 0.022(6) 0.028(8) -0.006(6) 0.008(5) 0.002(5)
O16 0.023(7) 0.030(7) 0.036(8) 0.006(6) 0.008(6) 0.015(5)
O17 0.046(9) 0.046(9) 0.040(9) 0.012(7) 0.013(7) 0.024(7)
O18 0.028(8) 0.034(7) 0.020(7) -0.002(6) -0.004(6) 0.004(6)
O19 0.031(8) 0.045(8) 0.031(8) 0.002(6) 0.012(6) 0.012(6)
O20 0.036(8) 0.031(7) 0.025(8) 0.004(6) -0.006(6) 0.010(6)
O21 0.035(8) 0.026(7) 0.032(8) -0.001(6) 0.000(6) 0.003(6)
O22 0.020(7) 0.029(7) 0.023(7) -0.007(6) 0.001(5) 0.007(5)
O23 0.021(7) 0.015(6) 0.027(7) 0.007(5) -0.001(5) 0.009(5)
O24 0.019(7) 0.018(6) 0.033(8) 0.003(5) 0.009(6) -0.001(5)
O25 0.023(7) 0.029(7) 0.031(8) 0.008(6) 0.005(6) 0.010(5)
O26 0.017(7) 0.018(6) 0.028(7) -0.002(5) 0.005(5) 0.003(5)
O27 0.014(6) 0.021(6) 0.037(8) 0.006(6) 0.004(6) 0.012(5)
O28 0.018(7) 0.020(6) 0.031(8) 0.008(5) 0.007(5) 0.007(5)
O29 0.021(7) 0.017(6) 0.026(7) 0.007(5) 0.002(5) 0.010(5)
O30 0.016(7) 0.017(7) 0.028(7) -0.003(5) 0.003(5) 0.006(5)
O31 0.021(7) 0.031(7) 0.042(9) 0.013(6) 0.006(6) 0.003(5)
O32 0.028(8) 0.038(8) 0.048(10) 0.012(7) 0.014(7) 0.013(6)
O33 0.028(8) 0.027(7) 0.053(10) 0.006(7) 0.007(7) 0.000(6)
O34 0.043(9) 0.018(6) 0.050(10) 0.008(6) 0.006(7) 0.012(6)
O35 0.037(8) 0.023(7) 0.042(9) -0.004(6) -0.004(7) 0.015(6)
O36 0.027(7) 0.037(7) 0.029(8) -0.001(6) 0.008(6) 0.012(6)
O37 0.047(9) 0.046(9) 0.052(10) 0.021(8) 0.007(8) 0.023(7)
O38 0.037(9) 0.029(7) 0.057(11) -0.001(7) 0.003(7) 0.006(6)
O39 0.044(10) 0.050(9) 0.076(13) -0.008(9) 0.011(9) 0.010(8)
O40 0.032(8) 0.038(8) 0.064(11) -0.005(8) 0.010(8) 0.012(6)
O41 0.027(9) 0.054(10) 0.098(15) -0.001(10) -0.003(9) 0.009(7)
O42 0.044(10) 0.051(10) 0.070(13) -0.001(9) 0.004(9) 0.014(8)
O43 0.071(12) 0.032(9) 0.085(14) 0.002(9) 0.024(11) 0.012(8)
O44 0.049(11) 0.061(10) 0.072(13) 0.009(9) 0.015(9) 0.015(9)
O45 0.13(2) 0.065(13) 0.073(16) 0.010(11) 0.019(15) 0.058(13)
O46 0.044(11) 0.126(19) 0.073(16) 0.014(14) 0.004(10) 0.012(12)
N1 0.026(10) 0.040(10) 0.052(12) 0.002(9) -0.004(8) 0.007(8)
N2 0.029(10) 0.045(10) 0.043(11) 0.012(9) -0.002(8) 0.003(8)
N3 0.042(13) 0.14(2) 0.030(12) 0.027(14) -0.001(10) 0.026(14)
N4 0.041(12) 0.067(14) 0.065(15) 0.025(12) 0.018(10) 0.037(10)
C1 0.027(11) 0.042(12) 0.042(13) 0.008(10) 0.003(9) 0.002(9)
C2 0.027(11) 0.029(10) 0.045(13) -0.011(9) 0.008(9) 0.004(8)
C3 0.041(12) 0.027(10) 0.040(12) 0.020(9) 0.003(10) 0.012(8)
C4 0.023(8) 0.047(9) 0.040(9) 0.002(7) 0.015(7) 0.015(7)
C5 0.025(11) 0.033(11) 0.084(19) 0.006(12) 0.014(11) 0.010(9)
C6 0.026(11) 0.039(12) 0.066(17) 0.009(11) 0.002(11) 0.001(9)
C7 0.022(12) 0.10(2) 0.09(2) 0.040(16) 0.023(12) 0.035(12)
C8 0.042(13) 0.055(13) 0.032(12) 0.012(10) 0.005(10) 0.023(10)
C9 0.027(12) 0.033(11) 0.062(16) 0.013(10) 0.001(10) 0.012(9)
C10 0.028(12) 0.028(10) 0.073(18) 0.007(11) -0.014(11) 0.007(8)
C11 0.028(11) 0.030(11) 0.049(14) 0.002(10) -0.001(10) -0.007(8)
C12 0.033(11) 0.038(11) 0.032(11) 0.009(9) 0.006(9) 0.013(9)
C13 0.021(10) 0.043(12) 0.061(16) 0.019(11) -0.001(10) 0.005(9)
C14 0.037(13) 0.036(11) 0.075(18) 0.029(11) 0.012(12) 0.013(9)
C15 0.009(9) 0.058(14) 0.066(16) 0.016(12) 0.013(9) 0.008(9)
C16 0.049(15) 0.046(13) 0.047(15) 0.022(11) -0.004(11) 0.015(11)
C17 0.038(12) 0.045(13) 0.029(11) 0.012(10) 0.004(9) 0.002(10)
C18 0.09(2) 0.046(14) 0.051(16) 0.008(12) 0.016(15) 0.039(13)
C19 0.045(14) 0.042(13) 0.060(17) -0.012(12) -0.003(12) 0.002(11)
C20 0.044(13) 0.060(14) 0.052(15) 0.014(12) 0.023(11) 0.035(11)
C21 0.058(16) 0.041(13) 0.036(13) 0.000(10) 0.004(11) 0.002(11)
C22 0.054(19) 0.10(2) 0.048(18) 0.007(17) 0.011(14) -0.012(17)
C23 0.064(17) 0.049(14) 0.055(16) 0.010(12) 0.011(13) 0.027(12)
C24 0.035(12) 0.050(13) 0.063(16) 0.015(12) 0.020(11) 0.013(10)
C25 0.06(2) 0.18(4) 0.045(18) 0.06(2) 0.032(16) 0.09(3)
C26 0.106(15) 0.096(14) 0.091(15) 0.032(11) 0.015(10) 0.020(10)
C27 0.119(16) 0.104(15) 0.094(15) 0.036(11) 0.026(11) 0.030(10)
C28 0.041(14) 0.10(2) 0.040(14) 0.039(13) 0.031(11) 0.036(13)
C29 0.055(16) 0.048(13) 0.049(15) -0.004(11) 0.017(12) 0.021(12)
C30 0.030(12) 0.065(16) 0.039(14) -0.006(12) 0.001(10) -0.020(12)
C31 0.09(2) 0.026(11) 0.038(13) 0.001(9) 0.023(13) 0.018(12)
C32 0.048(15) 0.036(12) 0.057(16) 0.013(11) 0.009(12) -0.004(11)
O1W 0.045(9) 0.046(8) 0.048(10) 0.014(7) 0.015(7) 0.010(7)
O2W 0.044(9) 0.051(9) 0.039(9) 0.008(7) 0.001(7) 0.017(7)
O3W 0.049(9) 0.051(9) 0.038(9) -0.003(7) -0.005(7) 0.023(7)
O4W 0.038(9) 0.053(9) 0.053(10) 0.010(8) 0.003(7) 0.012(7)
O5W 0.046(9) 0.034(8) 0.052(10) 0.007(7) 0.009(7) 0.014(6)
O6W 0.049(10) 0.032(8) 0.074(12) 0.000(8) 0.015(9) 0.015(7)
OW1 0.046(9) 0.047(8) 0.027(8) 0.008(7) -0.008(7) 0.000(7)
OW2 0.043(10) 0.068(11) 0.049(11) 0.010(8) 0.004(8) 0.028(8)
OW3 0.041(9) 0.042(8) 0.065(12) 0.010(8) 0.011(8) -0.005(7)
OW4 0.083(13) 0.051(10) 0.041(10) 0.007(8) -0.009(9) 0.003(9)
OW5 0.080(14) 0.124(17) 0.033(10) 0.001(10) 0.002(9) 0.062(12)

loop_
_atom_type_symbol
_atom_type_description
_atom_type_scat_dispersion_real
_atom_type_scat_dispersion_imag
_atom_type_scat_source
C C 0.0033 0.0016 'International Tables Vol C Tables 4.2.6.8 and 6.1.1.4'
H H 0.0000 0.0000 'International Tables Vol C Tables 4.2.6.8 and 6.1.1.4'
N N 0.0061 0.0033 'International Tables Vol C Tables 4.2.6.8 and 6.1.1.4'
O O 0.0106 0.0060 'International Tables Vol C Tables 4.2.6.8 and 6.1.1.4'
Co Co 0.3494 0.9721 'International Tables Vol C Tables 4.2.6.8 and 6.1.1.4'
Mo Mo -1.6832 0.6857 'International Tables Vol C Tables 4.2.6.8 and 6.1.1.4'

loop_
_geom_angle_atom_site_label_1
_geom_angle_atom_site_label_2
_geom_angle_atom_site_label_3
_geom_angle
O31 Mo1 O36 105.3(7)
O31 Mo1 O5 99.7(7)
O36 Mo1 O5 104.8(7)
O31 Mo1 O11 94.2(6)
O36 Mo1 O11 98.9(7)
O5 Mo1 O11 148.0(6)
O31 Mo1 O28 97.5(6)
O36 Mo1 O28 156.6(6)
O5 Mo1 O28 75.9(6)
O11 Mo1 O28 73.8(5)
O31 Mo1 O23 164.9(6)
O36 Mo1 O23 87.6(6)
O5 Mo1 O23 83.9(5)
O11 Mo1 O23 75.9(5)
O28 Mo1 O23 69.1(5)
O31 Mo1 Co2 132.8(5)
O36 Mo1 Co2 85.1(5)
O5 Mo1 Co2 122.4(4)
O11 Mo1 Co2 38.7(4)
O28 Mo1 Co2 75.5(3)
O23 Mo1 Co2 39.1(3)
O37 Mo2 O10 103.9(8)
O37 Mo2 O5 96.3(7)
O10 Mo2 O5 100.0(7)
O37 Mo2 O25 102.1(7)
O10 Mo2 O25 99.4(7)
O5 Mo2 O25 149.1(6)
O37 Mo2 O9 94.7(6)
O10 Mo2 O9 160.9(7)
O5 Mo2 O9 82.1(6)
O25 Mo2 O9 71.9(5)
O37 Mo2 O28 162.3(7)
O10 Mo2 O28 92.0(6)
O5 Mo2 O28 72.9(6)
O25 Mo2 O28 82.7(5)
O9 Mo2 O28 70.4(5)
O17 Mo3 O7 106.6(8)
O17 Mo3 O25 103.2(7)
O7 Mo3 O25 99.0(7)
O17 Mo3 O22 96.1(7)
O7 Mo3 O22 101.8(6)
O25 Mo3 O22 146.1(6)
O17 Mo3 O9 92.8(6)
O7 Mo3 O9 160.1(7)
O25 Mo3 O9 71.6(5)
O22 Mo3 O9 80.0(5)
O17 Mo3 O15 159.6(6)
O7 Mo3 O15 91.7(7)
O25 Mo3 O15 82.2(5)
O22 Mo3 O15 70.8(5)
O9 Mo3 O15 70.1(5)
O3 Mo4 O38 105.5(7)
O3 Mo4 O22 100.1(7)
O38 Mo4 O22 98.5(7)
O3 Mo4 O12 95.8(7)
O38 Mo4 O12 101.3(7)
O22 Mo4 O12 150.3(5)
O3 Mo4 O15 95.5(6)
O38 Mo4 O15 158.4(6)
O22 Mo4 O15 72.4(5)
O12 Mo4 O15 81.2(5)
O3 Mo4 O26 163.9(6)
O38 Mo4 O26 88.4(6)
O22 Mo4 O26 85.5(5)
O12 Mo4 O26 73.2(5)
O15 Mo4 O26 71.6(4)
O35 Mo5 O33 105.8(8)
O35 Mo5 O12 103.7(7)
O33 Mo5 O12 99.3(6)
O35 Mo5 O24 102.9(6)
O33 Mo5 O24 92.2(6)
O12 Mo5 O24 146.7(6)
O35 Mo5 O26 156.3(6)
O33 Mo5 O26 97.8(6)
O12 Mo5 O26 74.4(5)
O24 Mo5 O26 73.1(5)
O35 Mo5 O30 87.0(6)
O33 Mo5 O30 164.7(6)
O12 Mo5 O30 85.5(5)
O24 Mo5 O30 76.4(5)
O26 Mo5 O30 69.3(5)
O35 Mo5 Co2 86.9(4)
O33 Mo5 Co2 131.6(5)
O12 Mo5 Co2 123.2(4)
O24 Mo5 Co2 39.5(4)
O26 Mo5 Co2 75.3(3)
O30 Mo5 Co2 38.8(3)
O6 Mo6 O32 106.4(7)
O6 Mo6 O2 99.6(6)
O32 Mo6 O2 104.6(7)
O6 Mo6 O26 92.5(6)
O32 Mo6 O26 101.2(7)
O2 Mo6 O26 146.9(6)
O6 Mo6 O23 161.6(6)
O32 Mo6 O23 89.2(6)
O2 Mo6 O23 85.5(5)
O26 Mo6 O23 74.4(5)
O6 Mo6 O24 94.3(6)
O32 Mo6 O24 158.8(6)
O2 Mo6 O24 75.3(6)
O26 Mo6 O24 73.2(5)
O23 Mo6 O24 69.7(4)
O6 Mo6 Co1 130.7(5)
O32 Mo6 Co1 87.2(5)
O2 Mo6 Co1 122.9(4)
O26 Mo6 Co1 38.2(4)
O23 Mo6 Co1 38.3(3)
O24 Mo6 Co1 75.9(3)
O8 Mo7 O4 106.6(7)
O8 Mo7 O2 102.2(7)
O4 Mo7 O2 97.8(7)
O8 Mo7 O20 97.8(7)
O4 Mo7 O20 99.3(7)
O2 Mo7 O20 148.7(6)
O8 Mo7 O29 159.1(6)
O4 Mo7 O29 93.0(6)
O2 Mo7 O29 81.4(5)
O20 Mo7 O29 71.6(6)
O8 Mo7 O24 90.5(6)
O4 Mo7 O24 162.4(6)
O2 Mo7 O24 74.4(6)
O20 Mo7 O24 81.6(6)
O29 Mo7 O24 70.5(4)
O34 Mo8 O21 106.4(7)
O34 Mo8 O20 104.0(7)
O21 Mo8 O20 100.5(6)
O34 Mo8 O18 94.4(6)
O21 Mo8 O18 99.6(7)
O20 Mo8 O18 147.6(6)
O34 Mo8 O27 158.7(6)
O21 Mo8 O27 91.7(6)
O20 Mo8 O27 82.9(6)
O18 Mo8 O27 71.3(5)
O34 Mo8 O29 91.8(6)
O21 Mo8 O29 161.7(6)
O20 Mo8 O29 73.0(5)
O18 Mo8 O29 80.0(5)
O27 Mo8 O29 70.7(5)
O1 Mo9 O19 106.8(7)
O1 Mo9 O16 99.8(6)
O19 Mo9 O16 103.0(6)
O1 Mo9 O18 97.2(7)
O19 Mo9 O18 96.0(6)
O16 Mo9 O18 149.5(5)
O1 Mo9 O27 94.1(6)
O19 Mo9 O27 157.0(6)
O16 Mo9 O27 82.4(5)
O18 Mo9 O27 71.3(5)
O1 Mo9 O11 164.0(6)
O19 Mo9 O11 89.1(6)
O16 Mo9 O11 74.1(5)
O18 Mo9 O11 82.7(5)
O27 Mo9 O11 70.6(5)
O13 Mo10 O14 107.0(7)
O13 Mo10 O16 103.8(7)
O14 Mo10 O16 100.2(6)
O13 Mo10 O28 100.1(6)
O14 Mo10 O28 93.4(6)
O16 Mo10 O28 147.5(6)
O13 Mo10 O11 156.5(6)
O14 Mo10 O11 96.1(6)
O16 Mo10 O11 75.6(5)
O28 Mo10 O11 73.7(5)
O13 Mo10 O30 87.5(6)
O14 Mo10 O30 162.9(6)
O16 Mo10 O30 84.6(5)
O28 Mo10 O30 74.8(5)
O11 Mo10 O30 69.0(4)
O13 Mo10 Co1 85.8(5)
O14 Mo10 Co1 131.2(5)
O16 Mo10 Co1 122.7(4)
O28 Mo10 Co1 37.9(3)
O11 Mo10 Co1 75.5(3)
O30 Mo10 Co1 38.8(4)
O23 Co1 O28 87.3(6)
O23 Co1 O30 84.3(5)
O28 Co1 O30 87.7(6)
O23 Co1 O26 86.9(6)
O28 Co1 O26 172.7(6)
O30 Co1 O26 87.2(6)
O23 Co1 O9 95.6(5)
O28 Co1 O9 88.1(6)
O30 Co1 O9 175.8(6)
O26 Co1 O9 97.0(6)
O23 Co1 O15 174.8(6)
O28 Co1 O15 97.8(6)
O30 Co1 O15 94.9(6)
O26 Co1 O15 88.0(5)
O9 Co1 O15 85.5(6)
O23 Co1 Co2 42.4(4)
O28 Co1 Co2 86.5(4)
O30 Co1 Co2 41.9(4)
O26 Co1 Co2 86.2(4)
O9 Co1 Co2 137.8(4)
O15 Co1 Co2 136.6(5)
O23 Co1 Mo6 48.7(4)
O28 Co1 Mo6 134.9(4)
O30 Co1 Mo6 96.0(4)
O26 Co1 Mo6 40.7(4)
O9 Co1 Mo6 87.1(4)
O15 Co1 Mo6 126.4(4)
Co2 Co1 Mo6 68.28(8)
O23 Co1 Mo10 95.9(4)
O28 Co1 Mo10 40.6(4)
O30 Co1 Mo10 49.5(4)
O26 Co1 Mo10 135.8(5)
O9 Co1 Mo10 126.4(4)
O15 Co1 Mo10 87.5(4)
Co2 Co1 Mo10 68.04(7)
Mo6 Co1 Mo10 136.31(9)
O30 Co2 O23 84.2(6)
O30 Co2 O11 86.5(6)
O23 Co2 O11 89.3(6)
O30 Co2 O24 89.4(6)
O23 Co2 O24 85.8(6)
O11 Co2 O24 173.9(6)
O30 Co2 O29 176.2(6)
O23 Co2 O29 95.9(6)
O11 Co2 O29 97.3(5)
O24 Co2 O29 86.9(5)
O30 Co2 O27 95.4(6)
O23 Co2 O27 175.8(6)
O11 Co2 O27 86.6(6)
O24 Co2 O27 98.3(6)
O29 Co2 O27 84.8(6)
O30 Co2 Co1 42.5(4)
O23 Co2 Co1 41.7(4)
O11 Co2 Co1 86.9(4)
O24 Co2 Co1 87.0(4)
O29 Co2 Co1 137.5(4)
O27 Co2 Co1 137.7(4)
O30 Co2 Mo5 50.6(4)
O23 Co2 Mo5 94.9(4)
O11 Co2 Mo5 135.9(4)
O24 Co2 Mo5 41.3(4)
O29 Co2 Mo5 125.7(4)
O27 Co2 Mo5 88.0(4)
Co1 Co2 Mo5 68.63(7)
O30 Co2 Mo1 95.2(4)
O23 Co2 Mo1 50.4(4)
O11 Co2 Mo1 41.2(4)
O24 Co2 Mo1 135.0(5)
O29 Co2 Mo1 87.8(4)
O27 Co2 Mo1 125.6(4)
Co1 Co2 Mo1 68.00(7)
Mo5 Co2 Mo1 136.63(10)
O3W Co3 O5W 86.2(6)
O3W Co3 O1W 94.9(7)
O5W Co3 O1W 93.4(6)
O3W Co3 O2W 173.9(6)
O5W Co3 O2W 87.7(6)
O1W Co3 O2W 85.3(6)
O3W Co3 O6W 90.4(6)
O5W Co3 O6W 176.5(7)
O1W Co3 O6W 87.5(6)
O2W Co3 O6W 95.8(7)
O3W Co3 O4W 90.5(7)
O5W Co3 O4W 92.6(6)
O1W Co3 O4W 172.2(6)
O2W Co3 O4W 90.0(6)
O6W Co3 O4W 86.8(7)
Mo6 O2 Mo7 115.2(7)
Mo1 O5 Mo2 116.4(8)
Co1 O9 Mo2 102.0(6)
Co1 O9 Mo3 102.8(6)
Mo2 O9 Mo3 93.3(5)
Co2 O11 Mo1 100.1(6)
Co2 O11 Mo10 102.1(5)
Mo1 O11 Mo10 102.9(6)
Co2 O11 Mo9 100.8(6)
Mo1 O11 Mo9 152.5(6)
Mo10 O11 Mo9 89.9(5)
Mo5 O12 Mo4 117.0(7)
Co1 O15 Mo4 99.6(5)
Co1 O15 Mo3 101.6(6)
Mo4 O15 Mo3 93.7(5)
Mo10 O16 Mo9 115.4(7)
Mo8 O18 Mo9 115.0(6)
Mo8 O20 Mo7 116.7(7)
Mo4 O22 Mo3 118.9(7)
Co1 O23 Co2 95.9(5)
Co1 O23 Mo6 93.1(5)
Co2 O23 Mo6 103.0(6)
Co1 O23 Mo1 101.2(6)
Co2 O23 Mo1 90.4(5)
Mo6 O23 Mo1 159.3(6)
Co2 O24 Mo5 99.2(6)
Co2 O24 Mo6 101.2(6)
Mo5 O24 Mo6 104.3(6)
Co2 O24 Mo7 101.2(5)
Mo5 O24 Mo7 152.2(7)
Mo6 O24 Mo7 90.2(5)
Mo3 O25 Mo2 117.4(7)
Co1 O26 Mo6 101.1(6)
Co1 O26 Mo4 100.7(6)
Mo6 O26 Mo4 150.4(7)
Co1 O26 Mo5 101.8(6)
Mo6 O26 Mo5 103.9(6)
Mo4 O26 Mo5 91.0(5)
Co2 O27 Mo9 102.0(6)
Co2 O27 Mo8 101.9(5)
Mo9 O27 Mo8 97.3(5)
Co1 O28 Mo10 101.5(6)
Co1 O28 Mo1 102.1(6)
Mo10 O28 Mo1 103.1(6)
Co1 O28 Mo2 99.6(5)
Mo10 O28 Mo2 152.2(7)
Mo1 O28 Mo2 90.0(4)
Co2 O29 Mo8 102.5(6)
Co2 O29 Mo7 101.5(5)
Mo8 O29 Mo7 92.4(5)
Co2 O30 Co1 95.6(6)
Co2 O30 Mo5 90.6(6)
Co1 O30 Mo5 101.4(5)
Co2 O30 Mo10 102.2(5)
Co1 O30 Mo10 91.7(6)
Mo5 O30 Mo10 160.7(6)
C6 N1 C7 123.8(18)
C14 N2 C15 124.9(17)
C22 N3 C23 120(3)
C30 N4 C31 120(2)
O40 C1 O39 120.9(18)
O40 C1 C2 126(2)
O39 C1 C2 112.9(19)
C3 C2 C1 121.4(19)
C2 C3 C4 125.6(19)
C5 C4 C8 117.8(19)
C5 C4 C3 122.3(19)
C8 C4 C3 120(2)
C4 C5 C6 119(2)
N1 C6 C5 119(2)
N1 C7 C8 120(2)
C7 C8 C4 119(2)
O41 C9 O42 122.3(18)
O41 C9 C10 124(2)
O42 C9 C10 113.8(19)
C11 C10 C9 124(2)
C10 C11 C12 124(2)
C13 C12 C16 119.1(19)
C13 C12 C11 123.9(19)
C16 C12 C11 117.0(19)
C14 C13 C12 122(2)
N2 C14 C13 118(2)
N2 C15 C16 117(2)
C12 C16 C15 119(2)
O43 C17 O44 123(2)
O43 C17 C18 125(2)
O44 C17 C18 111(2)
C19 C18 C17 119(2)
C18 C19 C20 121(2)
C24 C20 C19 128(2)
C24 C20 C21 115(2)
C19 C20 C21 117(2)
C22 C21 C20 120(3)
N3 C22 C21 124(3)
C24 C23 N3 121(2)
C23 C24 C20 121(2)
O45 C25 O46 120(3)
O45 C25 C26 140(5)
O46 C25 C26 100(4)
C27 C26 C25 115(3)
C26 C27 C28 123(3)
C32 C28 C29 117(2)
C32 C28 C27 108(2)
C29 C28 C27 135(3)
C30 C29 C28 121(2)
C29 C30 N4 121(2)
C32 C31 N4 122(2)
C31 C32 C28 119(2)

loop_
_geom_bond_atom_site_label_1
_geom_bond_atom_site_label_2
_geom_bond_distance
Mo1 O31 1.701(12)
Mo1 O36 1.713(14)
Mo1 O5 1.906(15)
Mo1 O11 2.002(14)
Mo1 O28 2.261(13)
Mo1 O23 2.307(12)
Mo1 Co2 2.992(3)
Mo2 O37 1.684(16)
Mo2 O10 1.676(14)
Mo2 O5 1.940(15)
Mo2 O25 1.956(13)
Mo2 O9 2.251(13)
Mo2 O28 2.362(13)
Mo3 O17 1.691(16)
Mo3 O7 1.745(14)
Mo3 O25 1.914(13)
Mo3 O22 1.967(13)
Mo3 O9 2.296(13)
Mo3 O15 2.309(15)
Mo4 O3 1.707(14)
Mo4 O38 1.743(14)
Mo4 O22 1.916(15)
Mo4 O12 1.947(15)
Mo4 O15 2.274(12)
Mo4 O26 2.298(12)
Mo5 O35 1.684(15)
Mo5 O33 1.714(13)
Mo5 O12 1.888(14)
Mo5 O24 1.991(13)
Mo5 O26 2.287(15)
Mo5 O30 2.301(13)
Mo5 Co2 2.979(3)
Mo6 O6 1.711(12)
Mo6 O32 1.705(16)
Mo6 O2 1.912(13)
Mo6 O26 1.996(13)
Mo6 O23 2.260(13)
Mo6 O24 2.280(15)
Mo6 Co1 3.004(3)
Mo7 O8 1.697(13)
Mo7 O4 1.711(15)
Mo7 O2 1.931(15)
Mo7 O20 1.953(14)
Mo7 O29 2.287(13)
Mo7 O24 2.302(13)
Mo8 O34 1.703(14)
Mo8 O21 1.701(16)
Mo8 O20 1.905(13)
Mo8 O18 1.994(14)
Mo8 O27 2.260(13)
Mo8 O29 2.264(13)
Mo9 O1 1.702(17)
Mo9 O19 1.716(14)
Mo9 O16 1.923(13)
Mo9 O18 2.016(15)
Mo9 O27 2.244(12)
Mo9 O11 2.326(14)
Mo10 O13 1.714(13)
Mo10 O14 1.726(13)
Mo10 O16 1.917(14)
Mo10 O28 2.002(13)
Mo10 O11 2.267(14)
Mo10 O30 2.292(13)
Mo10 Co1 3.014(3)
Co1 O23 1.863(13)
Co1 O28 1.888(12)
Co1 O30 1.890(14)
Co1 O26 1.894(13)
Co1 O9 1.936(15)
Co1 O15 1.957(13)
Co1 Co2 2.785(3)
Co2 O30 1.868(12)
Co2 O23 1.888(13)
Co2 O11 1.900(13)
Co2 O24 1.921(12)
Co2 O29 1.930(13)
Co2 O27 1.954(14)
Co3 O3W 2.082(16)
Co3 O5W 2.101(15)
Co3 O1W 2.098(15)
Co3 O2W 2.096(16)
Co3 O6W 2.090(15)
Co3 O4W 2.112(17)
O39 C1 1.34(3)
O40 C1 1.18(2)
O41 C9 1.20(3)
O42 C9 1.33(3)
O43 C17 1.18(3)
O44 C17 1.31(2)
O45 C25 1.20(4)
O46 C25 1.28(5)
N1 C6 1.31(3)
N1 C7 1.30(3)
N2 C14 1.33(3)
N2 C15 1.34(3)
N3 C22 1.28(4)
N3 C23 1.39(4)
N4 C30 1.32(3)
N4 C31 1.34(3)
C1 C2 1.50(3)
C2 C3 1.29(3)
C3 C4 1.47(3)
C4 C5 1.40(3)
C4 C8 1.39(3)
C5 C6 1.37(3)
C7 C8 1.36(3)
C9 C10 1.48(3)
C10 C11 1.30(3)
C11 C12 1.49(3)
C12 C13 1.38(3)
C12 C16 1.39(3)
C13 C14 1.35(3)
C15 C16 1.42(3)
C17 C18 1.54(4)
C18 C19 1.35(3)
C19 C20 1.43(3)
C20 C24 1.44(3)
C20 C21 1.44(3)
C21 C22 1.34(4)
C23 C24 1.32(3)
C25 C26 1.484(12)
C26 C27 1.318(12)
C27 C28 1.505(12)
C28 C32 1.38(4)
C28 C29 1.41(3)
C29 C30 1.28(4)
C31 C32 1.33(4)
